data_7114103
loop_
_publ_author_name
'Scoles, Ludmila'
'Sterenberg, Brian T.'
'Udachin, Konstantin A.'
'Carty, Arthur J.'

_publ_section_title
;
 Mixed nitrosyl/phosphinidene and nitrene/phosphinidene clusters of
 rutheniumElectronic supplementary information (ESI) available:
 experimental, preparation of compounds. See
 http://www.rsc.org/suppdata/cc/b1/b110927h
;
_journal_issue 4
_journal_name_full 'Chemical Communications'
_journal_page_first 320
_journal_paper_doi 10.1039/b110927h
_journal_year 2002
_chemical_formula_sum 'C20 H17 Cl2 N2 O13 P Ru5'
_chemical_formula_weight 1100.58
_chemical_name_systematic
; 
? 
;
_space_group_IT_number 14
_symmetry_space_group_name_Hall '-P 2ybc'
_symmetry_space_group_name_H-M 'P 1 21/c 1'
_atom_sites_solution_hydrogens geom
_atom_sites_solution_primary direct
_atom_sites_solution_secondary difmap
_audit_creation_method SHELXL-97
_cell_angle_alpha 90.00
_cell_angle_beta 109.7800(10)
_cell_angle_gamma 90.00
_cell_formula_units_Z 4
_cell_length_a 13.4582(7)
_cell_length_b 12.9073(7)
_cell_length_c 19.4653(10)
_cell_measurement_temperature 293(2)
_cell_volume 3181.8(3)
_computing_structure_refinement 'SHELXL-97 (Sheldrick, 1997)'
_computing_structure_solution 'SHELXS-97 (Sheldrick, 1990)'
_diffrn_ambient_temperature 293(2)
_diffrn_measured_fraction_theta_full 0.997
_diffrn_measured_fraction_theta_max 0.997
_diffrn_radiation_monochromator graphite
_diffrn_radiation_source 'fine-focus sealed tube'
_diffrn_radiation_type MoK\a
_diffrn_radiation_wavelength 0.71073
_diffrn_reflns_av_R_equivalents 0.0213
_diffrn_reflns_av_sigmaI/netI 0.0129
_diffrn_reflns_limit_h_max 18
_diffrn_reflns_limit_h_min -18
_diffrn_reflns_limit_k_max 17
_diffrn_reflns_limit_k_min -17
_diffrn_reflns_limit_l_max 26
_diffrn_reflns_limit_l_min -26
_diffrn_reflns_number 37058
_diffrn_reflns_theta_full 28.71
_diffrn_reflns_theta_max 28.71
_diffrn_reflns_theta_min 1.93
_exptl_absorpt_coefficient_mu 2.598
_exptl_crystal_density_diffrn 2.298
_exptl_crystal_density_method 'not measured'
_exptl_crystal_F_000 2096
_refine_diff_density_max 0.595
_refine_diff_density_min -0.874
_refine_diff_density_rms 0.072
_refine_ls_extinction_method none
_refine_ls_goodness_of_fit_ref 1.091
_refine_ls_hydrogen_treatment mixed
_refine_ls_matrix_type full
_refine_ls_number_parameters 402
_refine_ls_number_reflns 8224
_refine_ls_number_restraints 0
_refine_ls_restrained_S_all 1.091
_refine_ls_R_factor_all 0.0218
_refine_ls_R_factor_gt 0.0182
_refine_ls_shift/su_max 0.037
_refine_ls_shift/su_mean 0.002
_refine_ls_structure_factor_coef Fsqd
_refine_ls_weighting_details 'calc w=1/[\s^2^(Fo^2^)+(0.0182P)^2^+2.4375P] where P=(Fo^2^+2Fc^2^)/3'
_refine_ls_weighting_scheme calc
_refine_ls_wR_factor_gt 0.0416
_refine_ls_wR_factor_ref 0.0432
_reflns_number_gt 7490
_reflns_number_total 8224
_reflns_threshold_expression >2sigma(I)
_cod_data_source_file b110927h.txt
_cod_data_source_block ld40
_cod_database_code 7114103

loop_
_symmetry_equiv_pos_as_xyz
'x, y, z'
'-x, y+1/2, -z+1/2'
'-x, -y, -z'
'x, -y-1/2, z-1/2'

loop_
_atom_site_label
_atom_site_type_symbol
_atom_site_fract_x
_atom_site_fract_y
_atom_site_fract_z
_atom_site_U_iso_or_equiv
_atom_site_adp_type
_atom_site_occupancy
_atom_site_symmetry_multiplicity
_atom_site_calc_flag
_atom_site_refinement_flags
_atom_site_disorder_assembly
_atom_site_disorder_group
Ru1 Ru 0.186953(11) 0.765993(12) 0.269778(8) 0.01778(3) Uani 1 1 d . . .
Ru2 Ru 0.171570(11) 0.984997(12) 0.266251(8) 0.01833(3) Uani 1 1 d . . .
Ru3 Ru 0.082612(12) 0.977295(12) 0.371268(8) 0.02046(4) Uani 1 1 d . . .
Ru4 Ru 0.103020(11) 0.762122(12) 0.377226(8) 0.01928(4) Uani 1 1 d . . .
Ru5 Ru 0.292393(11) 0.885816(11) 0.400665(8) 0.01802(3) Uani 1 1 d . . .
P1 P 0.31969(4) 0.88508(4) 0.29228(3) 0.01858(9) Uani 1 1 d . . .
N1 N 0.07070(12) 0.86770(12) 0.28666(9) 0.0197(3) Uani 1 1 d . . .
H1 H 0.0089(19) 0.8628(17) 0.2526(13) 0.022(6) Uiso 1 1 d . . .
N2 N 0.41210(12) 0.89219(13) 0.25584(9) 0.0221(3) Uani 1 1 d . . .
O1 O 0.35038(13) 0.60490(14) 0.27021(11) 0.0410(4) Uani 1 1 d . . .
O2 O 0.07476(13) 0.73622(13) 0.10634(9) 0.0357(4) Uani 1 1 d . . .
O3 O 0.05324(14) 1.00019(14) 0.10211(9) 0.0405(4) Uani 1 1 d . . .
O4 O 0.31350(14) 1.16718(14) 0.26699(11) 0.0431(4) Uani 1 1 d . . .
O5 O 0.09458(12) 1.19145(12) 0.31267(9) 0.0302(3) Uani 1 1 d . . .
O6 O 0.11476(18) 1.10535(15) 0.50726(10) 0.0526(5) Uani 1 1 d . . .
O7 O -0.15313(13) 0.99114(14) 0.33937(10) 0.0403(4) Uani 1 1 d . . .
O8 O -0.12413(13) 0.73624(14) 0.36881(11) 0.0414(4) Uani 1 1 d . . .
O9 O 0.17178(15) 0.62498(14) 0.51112(10) 0.0425(4) Uani 1 1 d . . .
O10 O 0.11497(12) 0.55276(12) 0.31144(8) 0.0289(3) Uani 1 1 d . . .
O11 O 0.40181(14) 1.08735(14) 0.46537(11) 0.0447(4) Uani 1 1 d . . .
O12 O 0.45389(14) 0.71991(14) 0.47697(10) 0.0423(4) Uani 1 1 d . . .
O13 O 0.22107(12) 0.87609(12) 0.53433(8) 0.0303(3) Uani 1 1 d . . .
C1 C 0.28907(15) 0.66559(16) 0.26982(12) 0.0263(4) Uani 1 1 d . . .
C2 C 0.11593(15) 0.74533(15) 0.16704(11) 0.0235(4) Uani 1 1 d . . .
C3 C 0.09625(16) 0.99683(16) 0.16323(11) 0.0261(4) Uani 1 1 d . . .
C4 C 0.26009(16) 1.09789(17) 0.26452(12) 0.0281(4) Uani 1 1 d . . .
C5 C 0.10466(15) 1.10201(16) 0.31851(11) 0.0241(4) Uani 1 1 d . . .
C6 C 0.10325(19) 1.05759(17) 0.45634(12) 0.0321(5) Uani 1 1 d . . .
C7 C -0.06415(16) 0.98498(16) 0.35277(12) 0.0267(4) Uani 1 1 d . . .
C8 C -0.03805(16) 0.74660(16) 0.37297(12) 0.0262(4) Uani 1 1 d . . .
C9 C 0.14562(16) 0.67675(16) 0.46119(11) 0.0274(4) Uani 1 1 d . . .
C10 C 0.12437(14) 0.64181(16) 0.31952(11) 0.0235(4) Uani 1 1 d . . .
C11 C 0.36310(16) 1.01108(17) 0.44246(11) 0.0273(4) Uani 1 1 d . . .
C12 C 0.39434(16) 0.78225(17) 0.44960(11) 0.0264(4) Uani 1 1 d . . .
C13 C 0.21947(17) 0.87576(16) 0.47485(12) 0.0272(4) Uani 1 1 d . . .
C14 C 0.37716(16) 0.88976(17) 0.17394(11) 0.0277(4) Uani 1 1 d . . .
H14A H 0.3003 0.8808 0.1561 0.033 Uiso 1 1 calc R . .
C15 C 0.3999(2) 0.9916(2) 0.14355(13) 0.0408(6) Uani 1 1 d . . .
H15A H 0.3687 1.0473 0.1619 0.061 Uiso 1 1 calc R . .
H15B H 0.3705 0.9902 0.0912 0.061 Uiso 1 1 calc R . .
H15C H 0.4748 1.0018 0.1583 0.061 Uiso 1 1 calc R . .
C16 C 0.4233(2) 0.7977(2) 0.14736(15) 0.0453(6) Uani 1 1 d . . .
H16A H 0.4064 0.7353 0.1680 0.068 Uiso 1 1 calc R . .
H16B H 0.4986 0.8051 0.1621 0.068 Uiso 1 1 calc R . .
H16C H 0.3941 0.7940 0.0951 0.068 Uiso 1 1 calc R . .
C17 C 0.52766(15) 0.90169(18) 0.29725(12) 0.0290(4) Uani 1 1 d . . .
H17A H 0.5630 0.9108 0.2612 0.035 Uiso 1 1 calc R . .
C18 C 0.55224(19) 0.9962(2) 0.34545(15) 0.0440(6) Uani 1 1 d . . .
H18A H 0.5233 1.0565 0.3167 0.066 Uiso 1 1 calc R . .
H18B H 0.6274 1.0037 0.3672 0.066 Uiso 1 1 calc R . .
H18C H 0.5217 0.9886 0.3832 0.066 Uiso 1 1 calc R . .
C19 C 0.5716(2) 0.8034(2) 0.33936(17) 0.0489(7) Uani 1 1 d . . .
H19A H 0.5546 0.7452 0.3067 0.073 Uiso 1 1 calc R . .
H19B H 0.5412 0.7935 0.3769 0.073 Uiso 1 1 calc R . .
H19C H 0.6470 0.8092 0.3611 0.073 Uiso 1 1 calc R . .
C99 C 0.2798(4) 0.1371(3) 0.9111(2) 0.0851(13) Uani 1 1 d . . .
H99A H 0.2375 0.1365 0.8597 0.102 Uiso 1 1 calc R A 1
H99B H 0.3233 0.1989 0.9207 0.102 Uiso 1 1 calc R A 1
Cl1 Cl 0.35935(7) 0.02874(8) 0.93182(5) 0.0689(2) Uani 1 1 d . B .
Cl2' Cl 0.1954(3) 0.1394(3) 0.9648(3) 0.0952(12) Uani 0.46 1 d P B 1
Cl2 Cl 0.2371(3) 0.1773(3) 0.9819(3) 0.1041(13) Uani 0.53 1 d P B 2

loop_
_atom_site_aniso_label
_atom_site_aniso_U_11
_atom_site_aniso_U_22
_atom_site_aniso_U_33
_atom_site_aniso_U_23
_atom_site_aniso_U_13
_atom_site_aniso_U_12
Ru1 0.01723(6) 0.01897(7) 0.01819(7) -0.00158(5) 0.00737(5) -0.00155(5)
Ru2 0.01860(7) 0.01942(7) 0.01766(7) 0.00111(5) 0.00700(5) 0.00073(5)
Ru3 0.02277(7) 0.02144(7) 0.01914(7) -0.00010(6) 0.00967(5) 0.00246(5)
Ru4 0.01995(7) 0.02066(7) 0.01878(7) -0.00049(5) 0.00856(5) -0.00257(5)
Ru5 0.01725(6) 0.02001(7) 0.01650(7) -0.00029(5) 0.00532(5) -0.00145(5)
P1 0.0175(2) 0.0206(2) 0.0185(2) -0.00037(17) 0.00727(16) -0.00150(16)
N1 0.0173(7) 0.0239(8) 0.0178(7) -0.0005(6) 0.0061(6) -0.0001(6)
N2 0.0198(7) 0.0283(8) 0.0199(8) -0.0008(6) 0.0088(6) -0.0028(6)
O1 0.0349(9) 0.0380(9) 0.0535(11) -0.0015(8) 0.0194(8) 0.0108(7)
O2 0.0407(9) 0.0423(9) 0.0236(8) -0.0043(7) 0.0101(6) -0.0069(7)
O3 0.0511(10) 0.0430(10) 0.0231(8) 0.0012(7) 0.0071(7) 0.0107(8)
O4 0.0401(9) 0.0341(9) 0.0564(11) 0.0067(8) 0.0181(8) -0.0101(7)
O5 0.0347(8) 0.0250(7) 0.0340(8) 0.0016(6) 0.0155(6) 0.0033(6)
O6 0.0855(15) 0.0430(10) 0.0302(9) -0.0076(8) 0.0207(9) 0.0109(10)
O7 0.0295(8) 0.0464(10) 0.0502(10) 0.0125(8) 0.0203(7) 0.0087(7)
O8 0.0303(8) 0.0390(9) 0.0617(12) -0.0127(8) 0.0244(8) -0.0079(7)
O9 0.0550(11) 0.0404(10) 0.0316(9) 0.0101(8) 0.0139(8) 0.0003(8)
O10 0.0342(8) 0.0237(7) 0.0322(8) -0.0017(6) 0.0156(6) -0.0037(6)
O11 0.0449(10) 0.0337(9) 0.0491(11) -0.0118(8) 0.0074(8) -0.0118(8)
O12 0.0402(9) 0.0405(10) 0.0442(10) 0.0146(8) 0.0118(8) 0.0128(7)
O13 0.0351(8) 0.0353(8) 0.0230(7) -0.0013(6) 0.0130(6) -0.0041(6)
C1 0.0235(9) 0.0275(10) 0.0295(10) -0.0015(8) 0.0111(8) -0.0018(7)
C2 0.0260(9) 0.0219(9) 0.0253(10) -0.0019(7) 0.0124(7) -0.0032(7)
C3 0.0296(10) 0.0235(10) 0.0263(10) 0.0013(8) 0.0108(8) 0.0043(7)
C4 0.0273(10) 0.0284(10) 0.0299(11) 0.0043(8) 0.0112(8) 0.0021(8)
C5 0.0208(8) 0.0278(10) 0.0238(9) 0.0001(8) 0.0076(7) 0.0014(7)
C6 0.0449(12) 0.0287(11) 0.0250(10) 0.0022(9) 0.0148(9) 0.0083(9)
C7 0.0305(10) 0.0249(10) 0.0291(10) 0.0042(8) 0.0157(8) 0.0040(8)
C8 0.0277(10) 0.0239(9) 0.0297(10) -0.0060(8) 0.0133(8) -0.0042(7)
C9 0.0312(10) 0.0273(10) 0.0248(10) -0.0013(8) 0.0111(8) -0.0041(8)
C10 0.0207(8) 0.0285(10) 0.0212(9) -0.0010(7) 0.0072(7) -0.0004(7)
C11 0.0247(9) 0.0310(11) 0.0242(10) -0.0018(8) 0.0056(7) -0.0024(8)
C12 0.0268(9) 0.0287(10) 0.0237(10) 0.0025(8) 0.0086(7) -0.0013(8)
C13 0.0319(10) 0.0260(10) 0.0262(10) 0.0008(8) 0.0130(8) -0.0015(8)
C14 0.0275(10) 0.0365(11) 0.0204(9) -0.0030(8) 0.0098(7) -0.0060(8)
C15 0.0468(14) 0.0472(14) 0.0294(12) 0.0080(11) 0.0142(10) -0.0074(11)
C16 0.0592(16) 0.0486(15) 0.0362(13) -0.0120(12) 0.0265(12) -0.0008(12)
C17 0.0187(9) 0.0421(12) 0.0274(10) 0.0019(9) 0.0092(7) -0.0026(8)
C18 0.0323(12) 0.0589(17) 0.0403(14) -0.0144(12) 0.0119(10) -0.0189(11)
C19 0.0308(12) 0.0625(18) 0.0550(17) 0.0197(14) 0.0164(11) 0.0153(12)
C99 0.094(3) 0.063(2) 0.080(3) 0.008(2) 0.005(2) 0.007(2)
Cl1 0.0611(5) 0.0763(6) 0.0667(5) -0.0138(4) 0.0182(4) 0.0009(4)
Cl2 0.096(3) 0.079(2) 0.120(4) 0.012(2) 0.049(2) 0.0355(18)
Cl2 0.126(3) 0.094(3) 0.091(2) -0.0026(19) 0.034(2) 0.049(2)

loop_
_atom_type_symbol
_atom_type_description
_atom_type_scat_dispersion_real
_atom_type_scat_dispersion_imag
_atom_type_scat_source
C C 0.0033 0.0016 'International Tables Vol C Tables 4.2.6.8 and 6.1.1.4'
H H 0.0000 0.0000 'International Tables Vol C Tables 4.2.6.8 and 6.1.1.4'
N N 0.0061 0.0033 'International Tables Vol C Tables 4.2.6.8 and 6.1.1.4'
O O 0.0106 0.0060 'International Tables Vol C Tables 4.2.6.8 and 6.1.1.4'
P P 0.1023 0.0942 'International Tables Vol C Tables 4.2.6.8 and 6.1.1.4'
Ru Ru -1.2594 0.8363 'International Tables Vol C Tables 4.2.6.8 and 6.1.1.4'
Cl Cl 0.1484 0.1585 'International Tables Vol C Tables 4.2.6.8 and 6.1.1.4'

loop_
_geom_angle_atom_site_label_1
_geom_angle_atom_site_label_2
_geom_angle_atom_site_label_3
_geom_angle
C1 Ru1 C2 90.62(9)
C1 Ru1 N1 170.20(8)
C2 Ru1 N1 96.45(7)
C1 Ru1 C10 83.45(8)
C2 Ru1 C10 103.24(8)
N1 Ru1 C10 88.32(7)
C1 Ru1 P1 86.55(6)
C2 Ru1 P1 111.99(6)
N1 Ru1 P1 97.01(4)
C10 Ru1 P1 143.42(5)
C1 Ru1 Ru4 118.90(6)
C2 Ru1 Ru4 127.90(6)
N1 Ru1 Ru4 51.30(4)
C10 Ru1 Ru4 46.83(5)
P1 Ru1 Ru4 111.715(14)
C1 Ru1 Ru2 137.03(6)
C2 Ru1 Ru2 96.13(6)
N1 Ru1 Ru2 49.00(4)
C10 Ru1 Ru2 135.00(5)
P1 Ru1 Ru2 51.626(13)
Ru4 Ru1 Ru2 89.479(6)
C1 Ru1 Ru5 103.02(6)
C2 Ru1 Ru5 155.45(6)
N1 Ru1 Ru5 72.90(4)
C10 Ru1 Ru5 98.57(5)
P1 Ru1 Ru5 49.886(13)
Ru4 Ru1 Ru5 62.471(6)
Ru2 Ru1 Ru5 60.029(5)
C4 Ru2 C3 91.90(9)
C4 Ru2 N1 169.68(8)
C3 Ru2 N1 96.04(8)
C4 Ru2 C5 80.59(8)
C3 Ru2 C5 106.06(8)
N1 Ru2 C5 90.87(7)
C4 Ru2 P1 86.05(6)
C3 Ru2 P1 112.89(6)
N1 Ru2 P1 96.85(4)
C5 Ru2 P1 139.11(5)
C4 Ru2 Ru3 119.08(7)
C3 Ru2 Ru3 125.50(6)
N1 Ru2 Ru3 50.70(4)
C5 Ru2 Ru3 46.55(5)
P1 Ru2 Ru3 112.903(14)
C4 Ru2 Ru1 136.75(6)
C3 Ru2 Ru1 96.48(6)
N1 Ru2 Ru1 48.78(4)
C5 Ru2 Ru1 135.94(5)
P1 Ru2 Ru1 51.670(12)
Ru3 Ru2 Ru1 89.565(6)
C4 Ru2 Ru5 101.18(6)
C3 Ru2 Ru5 157.18(6)
N1 Ru2 Ru5 73.57(4)
C5 Ru2 Ru5 94.57(5)
P1 Ru2 Ru5 50.453(13)
Ru3 Ru2 Ru5 63.444(6)
Ru1 Ru2 Ru5 61.253(5)
C7 Ru3 C6 88.42(10)
C7 Ru3 C5 100.88(8)
C6 Ru3 C5 90.30(9)
C7 Ru3 N1 95.00(8)
C6 Ru3 N1 171.10(8)
C5 Ru3 N1 97.10(7)
C7 Ru3 C13 126.87(8)
C6 Ru3 C13 74.92(8)
C5 Ru3 C13 128.59(7)
N1 Ru3 C13 96.52(6)
C7 Ru3 Ru2 123.91(6)
C6 Ru3 Ru2 132.17(7)
C5 Ru3 Ru2 52.82(6)
N1 Ru3 Ru2 51.45(4)
C13 Ru3 Ru2 103.20(5)
C7 Ru3 Ru4 98.18(6)
C6 Ru3 Ru4 121.71(7)
C5 Ru3 Ru4 143.04(6)
N1 Ru3 Ru4 49.70(4)
C13 Ru3 Ru4 55.09(5)
Ru2 Ru3 Ru4 90.315(6)
C7 Ru3 Ru5 159.23(6)
C6 Ru3 Ru5 101.72(7)
C5 Ru3 Ru5 97.17(6)
N1 Ru3 Ru5 72.53(4)
C13 Ru3 Ru5 42.07(5)
Ru2 Ru3 Ru5 61.176(6)
Ru4 Ru3 Ru5 61.068(5)
C8 Ru4 C9 88.98(9)
C8 Ru4 C10 103.17(8)
C9 Ru4 C10 88.49(9)
C8 Ru4 N1 96.32(8)
C9 Ru4 N1 173.80(8)
C10 Ru4 N1 93.41(7)
C8 Ru4 C13 117.45(8)
C9 Ru4 C13 75.84(8)
C10 Ru4 C13 135.66(7)
N1 Ru4 C13 98.78(6)
C8 Ru4 Ru1 130.51(7)
C9 Ru4 Ru1 126.70(6)
C10 Ru4 Ru1 53.03(6)
N1 Ru4 Ru1 51.24(4)
C13 Ru4 Ru1 105.11(5)
C8 Ru4 Ru3 91.18(6)
C9 Ru4 Ru3 127.78(6)
C10 Ru4 Ru3 141.55(6)
N1 Ru4 Ru3 49.15(4)
C13 Ru4 Ru3 58.20(5)
Ru1 Ru4 Ru3 90.602(6)
C8 Ru4 Ru5 151.89(6)
C9 Ru4 Ru5 101.00(6)
C10 Ru4 Ru5 103.31(5)
N1 Ru4 Ru5 72.82(4)
C13 Ru4 Ru5 42.74(5)
Ru1 Ru4 Ru5 62.369(5)
Ru3 Ru4 Ru5 61.893(5)
C11 Ru5 C12 102.02(9)
C11 Ru5 C13 92.45(9)
C12 Ru5 C13 92.25(9)
C11 Ru5 P1 100.72(7)
C12 Ru5 P1 98.36(6)
C13 Ru5 P1 160.93(6)
C11 Ru5 Ru2 93.30(6)
C12 Ru5 Ru2 148.30(6)
C13 Ru5 Ru2 114.87(6)
P1 Ru5 Ru2 51.128(13)
C11 Ru5 Ru1 147.96(6)
C12 Ru5 Ru1 96.85(6)
C13 Ru5 Ru1 112.57(6)
P1 Ru5 Ru1 50.589(13)
Ru2 Ru5 Ru1 58.718(6)
C11 Ru5 Ru4 144.48(6)
C12 Ru5 Ru4 97.85(6)
C13 Ru5 Ru4 57.42(6)
P1 Ru5 Ru4 105.173(13)
Ru2 Ru5 Ru4 84.600(6)
Ru1 Ru5 Ru4 55.160(5)
C11 Ru5 Ru3 92.88(6)
C12 Ru5 Ru3 148.83(6)
C13 Ru5 Ru3 59.56(6)
P1 Ru5 Ru3 105.627(13)
Ru2 Ru5 Ru3 55.380(5)
Ru1 Ru5 Ru3 83.743(6)
Ru4 Ru5 Ru3 57.040(6)
N2 P1 Ru5 142.65(6)
N2 P1 Ru2 127.55(6)
Ru5 P1 Ru2 78.419(16)
N2 P1 Ru1 128.10(6)
Ru5 P1 Ru1 79.525(16)
Ru2 P1 Ru1 76.703(15)
Ru3 N1 Ru1 130.80(8)
Ru3 N1 Ru4 81.15(6)
Ru1 N1 Ru4 77.47(5)
Ru3 N1 Ru2 77.85(5)
Ru1 N1 Ru2 82.22(5)
Ru4 N1 Ru2 129.01(8)
C17 N2 C14 117.97(15)
C17 N2 P1 125.30(13)
C14 N2 P1 116.73(13)
O1 C1 Ru1 179.6(2)
O2 C2 Ru1 177.94(18)
O3 C3 Ru2 177.38(19)
O4 C4 Ru2 176.5(2)
O5 C5 Ru3 145.32(17)
O5 C5 Ru2 134.04(16)
Ru3 C5 Ru2 80.63(7)
O6 C6 Ru3 179.4(2)
O7 C7 Ru3 177.66(19)
O8 C8 Ru4 178.4(2)
O9 C9 Ru4 179.2(2)
O10 C10 Ru4 144.83(16)
O10 C10 Ru1 135.01(16)
Ru4 C10 Ru1 80.14(7)
O11 C11 Ru5 177.3(2)
O12 C12 Ru5 178.4(2)
O13 C13 Ru5 151.27(18)
O13 C13 Ru4 124.23(16)
Ru5 C13 Ru4 79.84(7)
O13 C13 Ru3 123.33(16)
Ru5 C13 Ru3 78.37(7)
Ru4 C13 Ru3 66.70(5)
N2 C14 C16 111.26(19)
N2 C14 C15 111.37(18)
C16 C14 C15 112.9(2)
N2 C17 C18 111.81(18)
N2 C17 C19 111.53(19)
C18 C17 C19 112.2(2)
Cl1 C99 Cl2 113.7(3)
Cl1 C99 Cl2 110.1(3)
Cl2 C99 Cl2 24.01(17)

loop_
_geom_bond_atom_site_label_1
_geom_bond_atom_site_label_2
_geom_bond_distance
Ru1 C1 1.889(2)
Ru1 C2 1.921(2)
Ru1 N1 2.1511(16)
Ru1 C10 2.184(2)
Ru1 P1 2.2839(5)
Ru1 Ru4 2.6929(2)
Ru1 Ru2 2.8335(3)
Ru1 Ru5 2.9068(2)
Ru2 C4 1.890(2)
Ru2 C3 1.923(2)
Ru2 N1 2.1582(16)
Ru2 C5 2.179(2)
Ru2 P1 2.2826(5)
Ru2 Ru3 2.6978(2)
Ru2 Ru5 2.8721(2)
Ru3 C7 1.887(2)
Ru3 C6 1.893(2)
Ru3 C5 1.985(2)
Ru3 N1 2.1355(16)
Ru3 C13 2.581(2)
Ru3 Ru4 2.7894(3)
Ru3 Ru5 2.9324(2)
Ru4 C8 1.883(2)
Ru4 C9 1.892(2)
Ru4 C10 1.994(2)
Ru4 N1 2.1529(16)
Ru4 C13 2.491(2)
Ru4 Ru5 2.9096(2)
Ru5 C11 1.913(2)
Ru5 C12 1.922(2)
Ru5 C13 2.006(2)
Ru5 P1 2.2607(5)
P1 N2 1.6295(16)
N2 C17 1.495(2)
N2 C14 1.502(2)
O1 C1 1.136(3)
O2 C2 1.129(3)
O3 C3 1.134(3)
O4 C4 1.138(3)
O5 C5 1.164(3)
O6 C6 1.132(3)
O7 C7 1.139(3)
O8 C8 1.141(3)
O9 C9 1.133(3)
O10 C10 1.161(2)
O11 C11 1.132(3)
O12 C12 1.133(3)
O13 C13 1.151(3)
C14 C16 1.511(3)
C14 C15 1.514(3)
C17 C18 1.506(3)
C17 C19 1.518(3)
C99 Cl1 1.724(4)
C99 Cl2 1.741(7)
C99 Cl2 1.786(7)
